data_1569123
loop_
_publ_author_name
'Lei, Zhen'
'Zhao, Pei'
'Pei, Xiao-Li'
'Ube, Hitoshi'
'Ehara, Masahiro'
'Shionoya, Mitsuhiko'

_publ_section_title
;
 Photoluminescence control by atomically precise surface metallization of
 C-centered hexagold(i) clusters using N-heterocyclic carbenes.
;
_journal_issue 23
_journal_name_full 'Chemical science'
_journal_page_first 6207
_journal_page_last 6215
_journal_paper_doi 10.1039/d3sc01976d
_journal_volume 14
_journal_year 2023
_chemical_formula_moiety 'C97 H102 Au6 N18, 2(B F4), C H2 Cl2'
_chemical_formula_sum 'C98 H104 Au6 B2 Cl2 F8 N18'
_chemical_formula_weight 2960.30
_space_group_crystal_system monoclinic
_space_group_IT_number 14
_space_group_name_Hall '-P 2yn'
_space_group_name_H-M_alt 'P 1 21/n 1'
_atom_sites_solution_hydrogens geom
_atom_sites_solution_primary dual
_audit_creation_date 2019-06-07
_audit_creation_method
;
Olex2 1.2
(compiled May 18 2018 14:05:52 for OlexSys, GUI svn.r5506)
;
_audit_update_record
;
2022-09-21 deposited with the CCDC.	2023-04-28 downloaded from the CCDC.
;
_cell_angle_alpha 90
_cell_angle_beta 99.9220(11)
_cell_angle_gamma 90
_cell_formula_units_Z 2
_cell_length_a 13.57251(16)
_cell_length_b 22.5778(2)
_cell_length_c 17.07448(17)
_cell_measurement_reflns_used 14075
_cell_measurement_temperature 93(2)
_cell_measurement_theta_max 73.3260
_cell_measurement_theta_min 3.8940
_cell_volume 5154.00(9)
_computing_cell_refinement 'CrysAlisPro 1.171.39.20a (Rigaku OD, 2015)'
_computing_data_collection 'CrysAlisPro 1.171.39.20a (Rigaku OD, 2015)'
_computing_data_reduction 'CrysAlisPro 1.171.39.20a (Rigaku OD, 2015)'
_computing_molecular_graphics 'Olex2 (Dolomanov et al., 2009)'
_computing_publication_material 'Olex2 (Dolomanov et al., 2009)'
_computing_structure_refinement 'ShelXL (Sheldrick, 2015)'
_computing_structure_solution 'ShelXT (Sheldrick, 2015)'
_diffrn_ambient_temperature 93(2)
_diffrn_detector 'CCD plate'
_diffrn_measured_fraction_theta_full 0.999
_diffrn_measured_fraction_theta_max 0.975
_diffrn_measurement_details
;
List of Runs (angles in degrees, time in seconds):

  # Type    Start    End  Width  t~exp~   \w     \q     \k     \f   Frames
#--------------------------------------------------------------------------
  1  \w     10.00  36.00   0.50    0.77    --    0.00  38.00 120.00   52
  2  \w    -86.00 -23.00   0.50    0.77    --    0.00 -38.00-120.00  126
  3  \w    -28.00  86.00   0.50    0.77    --    0.00  57.00   0.00  228
  4  \w     10.00 100.00   0.50    3.07    --   98.20 -82.00-120.00  180
  5  \w    101.00 127.00   0.50    3.07    --   98.20 -82.00-180.00   52
  6  \w      9.00 128.00   0.50    3.07    --   98.20 -61.00 120.00  238
  7  \w     99.00 125.00   0.50    3.07    --   98.20 -82.00 -60.00   52
  8  \w     68.00  93.00   0.50    3.07    --   98.20 -82.00 -60.00   50
  9  \w     79.00 188.00   0.50    3.07    --   98.20  30.00-120.00  218
 10  \w     30.00 113.00   0.50    3.07    --   98.20 -77.00  60.00  166
 11  \w    131.00 188.00   0.50    3.07    --   98.20  82.00-150.00  114
 12  \w     64.00 123.00   0.50    3.07    --   98.20 -82.00 -90.00  118
 13  \w     79.00 187.00   0.50    3.07    --   98.20  30.00 -30.00  216
;
_diffrn_measurement_device 'four-circle diffractometer'
_diffrn_measurement_device_type 'XtaLAB Pro: Kappa single'
_diffrn_measurement_method '\w scans'
_diffrn_orient_matrix_type 'CrysAlisPro convention (1999,Acta A55,543-557)'
_diffrn_orient_matrix_UB_11 0.0564634000
_diffrn_orient_matrix_UB_12 -0.0548307000
_diffrn_orient_matrix_UB_13 0.0380497000
_diffrn_orient_matrix_UB_21 0.0882595000
_diffrn_orient_matrix_UB_22 0.0397416000
_diffrn_orient_matrix_UB_23 0.0367764000
_diffrn_orient_matrix_UB_31 -0.0479065000
_diffrn_orient_matrix_UB_32 0.0083768000
_diffrn_orient_matrix_UB_33 0.0747710000
_diffrn_radiation_monochromator graphite
_diffrn_radiation_probe x-ray
_diffrn_radiation_type CuK\a
_diffrn_radiation_wavelength 1.54184
_diffrn_reflns_av_R_equivalents 0.0363
_diffrn_reflns_av_unetI/netI 0.0414
_diffrn_reflns_Laue_measured_fraction_full 0.999
_diffrn_reflns_Laue_measured_fraction_max 0.975
_diffrn_reflns_limit_h_max 16
_diffrn_reflns_limit_h_min -16
_diffrn_reflns_limit_k_max 27
_diffrn_reflns_limit_k_min -22
_diffrn_reflns_limit_l_max 21
_diffrn_reflns_limit_l_min -11
_diffrn_reflns_number 31050
_diffrn_reflns_point_group_measured_fraction_full 0.999
_diffrn_reflns_point_group_measured_fraction_max 0.975
_diffrn_reflns_theta_full 67.684
_diffrn_reflns_theta_max 73.525
_diffrn_reflns_theta_min 3.277
_diffrn_source 'fine-focus sealed X-ray tube'
_diffrn_source_type 'Enhance (Cu) X-ray Source'
_exptl_absorpt_coefficient_mu 16.684
_exptl_absorpt_correction_T_max 1.00000
_exptl_absorpt_correction_T_min 0.56663
_exptl_absorpt_correction_type multi-scan
_exptl_absorpt_process_details
;
CrysAlisPro 1.171.39.20a (Rigaku Oxford Diffraction, 2015)
Empirical absorption correction using spherical harmonics,
 implemented in SCALE3 ABSPACK scaling algorithm.
;
_exptl_crystal_colour yellow
_exptl_crystal_density_diffrn 1.908
_exptl_crystal_description block
_exptl_crystal_F_000 2816
_exptl_crystal_preparation Luminescent
_exptl_crystal_size_max 0.15
_exptl_crystal_size_mid 0.12
_exptl_crystal_size_min 0.08
_refine_diff_density_max 1.647
_refine_diff_density_min -1.154
_refine_diff_density_rms 0.179
_refine_ls_extinction_method none
_refine_ls_goodness_of_fit_ref 1.028
_refine_ls_hydrogen_treatment constr
_refine_ls_matrix_type full
_refine_ls_number_parameters 654
_refine_ls_number_reflns 10136
_refine_ls_number_restraints 86
_refine_ls_restrained_S_all 1.026
_refine_ls_R_factor_all 0.0593
_refine_ls_R_factor_gt 0.0496
_refine_ls_shift/su_max 0.001
_refine_ls_shift/su_mean 0.000
_refine_ls_structure_factor_coef Fsqd
_refine_ls_weighting_details 'w=1/[\s^2^(Fo^2^)+(0.0722P)^2^+32.7763P] where P=(Fo^2^+2Fc^2^)/3'
_refine_ls_weighting_scheme calc
_refine_ls_wR_factor_gt 0.1311
_refine_ls_wR_factor_ref 0.1376
_reflns_Friedel_coverage 0.000
_reflns_number_gt 8499
_reflns_number_total 10136
_reflns_threshold_expression 'I > 2\s(I)'
_cod_data_source_file d3sc01976d2.cif
_cod_data_source_block 5
_cod_depositor_comments 'Adding full bibliography for 1569121--1569126.cif.'
_cod_original_cell_volume 5153.99(10)
_cod_database_code 1569123
_shelx_shelxl_version_number 2018/3
_shelx_space_group_comment
;
The symmetry employed for this shelxl refinement is uniquely defined
by the following loop, which should always be used as a source of
symmetry information in preference to the above space-group names.
They are only intended as comments.
;
_reflns_odcompleteness_completeness 99.88
_reflns_odcompleteness_iscentric 1
_reflns_odcompleteness_theta 66.97
_olex2_refinement_description
;
1. Fixed Uiso
 At 1.2 times of:
  All C(H) groups, All C(H,H) groups
 At 1.5 times of:
  All C(H,H,H) groups
2. Restrained distances
 Cl2-C2 \\sim Cl1-C2
 with sigma of 0.02
 N302-C320 \\sim N302-C317
 with sigma of 0.02
 C320-C321 \\sim C318-C317 \\sim C319-C317 \\sim C320-C322
 with sigma of 0.02
3. Uiso/Uaniso restraints and constraints
C317 \\sim C321 \\sim C322 \\sim C320 \\sim C318 \\sim C319: within 2A with
sigma of 0.001 and sigma for terminal atoms of 0.002
Cl1 \\sim Cl2 \\sim C2: within 2A with sigma of 0.001 and sigma for terminal
atoms of 0.002
4. Others
 Fixed Sof: C317(0.5) H317(0.5) C321(0.5) H32A(0.5) H32B(0.5) H32C(0.5)
 C322(0.5) H32D(0.5) H32E(0.5) H32F(0.5) C320(0.5) H320(0.5) C318(0.5)
 H31C(0.5) H31D(0.5) H31E(0.5) C319(0.5) H31F(0.5) H31G(0.5) H31H(0.5) Cl1(0.5)
 Cl2(0.5) C2(0.5) H2A(0.5) H2B(0.5)
5.a Ternary CH refined with riding coordinates:
 C317(H317), C117(H117), C217(H217), C320(H320)
5.b Secondary CH2 refined with riding coordinates:
 C110(H11A,H11B), C210(H21A,H21B), C310(H31A,H31B), C2(H2A,H2B)
5.c Aromatic/amide H refined with riding coordinates:
 C204(H204), C205(H205), C206(H206), C207(H207), C104(H104), C105(H105),
 C106(H106), C107(H107), C112(H112), C113(H113), C114(H114), C115(H115),
 C215(H215), C214(H214), C213(H213), C212(H212), C307(H307), C306(H306),
 C305(H305), C304(H304), C312(H312), C313(H313), C314(H314), C315(H315)
5.d Idealised Me refined as rotating group:
 C321(H32A,H32B,H32C), C322(H32D,H32E,H32F), C119(H11C,H11D,H11E), C118(H11F,
 H11G,H11H), C218(H21C,H21D,H21E), C219(H21F,H21G,H21H), C318(H31C,H31D,H31E),
 C319(H31F,H31G,H31H)
;
_olex2_submission_special_instructions 'No special instructions were received'
_oxdiff_exptl_absorpt_empirical_details
;
Empirical correction (ABSPACK) includes:
- Absorption correction using spherical harmonics
- Frame scaling
;
_oxdiff_exptl_absorpt_empirical_full_max 1.975
_oxdiff_exptl_absorpt_empirical_full_min 0.642

loop_
_space_group_symop_operation_xyz
'x, y, z'
'-x+1/2, y+1/2, -z+1/2'
'-x, -y, -z'
'x-1/2, -y-1/2, z-1/2'

loop_
_atom_site_label
_atom_site_type_symbol
_atom_site_fract_x
_atom_site_fract_y
_atom_site_fract_z
_atom_site_U_iso_or_equiv
_atom_site_adp_type
_atom_site_occupancy
_atom_site_site_symmetry_order
_atom_site_calc_flag
_atom_site_refinement_flags_posn
_atom_site_refinement_flags_adp
_atom_site_refinement_flags_occupancy
_atom_site_disorder_assembly
_atom_site_disorder_group
Au2 Au 0.45418(3) 0.48356(2) 0.61001(2) 0.04502(11) Uani 1 1 d . . . . .
Au1 Au 0.36478(3) 0.46504(2) 0.43785(2) 0.04450(11) Uani 1 1 d . . . . .
Au3 Au 0.56958(3) 0.41632(2) 0.50130(2) 0.04505(11) Uani 1 1 d . . . . .
N202 N 0.3336(7) 0.4464(4) 0.7374(5) 0.058(2) Uani 1 1 d . . . . .
N209 N 0.4459(7) 0.5134(4) 0.7791(4) 0.057(2) Uani 1 1 d . . . . .
N102 N 0.1929(6) 0.3829(3) 0.3634(4) 0.0469(17) Uani 1 1 d . . . . .
N109 N 0.1612(5) 0.4766(3) 0.3408(4) 0.0459(17) Uani 1 1 d . . . . .
N116 N 0.1020(7) 0.6285(4) 0.3866(5) 0.061(2) Uani 1 1 d . . . . .
N216 N 0.7021(8) 0.5710(4) 0.8213(5) 0.064(2) Uani 1 1 d . . . . .
N309 N 0.6927(6) 0.3226(3) 0.4394(4) 0.0448(16) Uani 1 1 d . . . . .
N302 N 0.6595(6) 0.2955(3) 0.5536(4) 0.0445(16) Uani 1 1 d D . . . .
N316 N 0.6888(7) 0.3511(4) 0.2290(5) 0.057(2) Uani 1 1 d . . . . .
C317 C 0.627(2) 0.300(3) 0.6323(12) 0.068(2) Uani 0.5 1 d D U . A 2
H317 H 0.597625 0.339240 0.633927 0.082 Uiso 0.5 1 calc R . . A 2
C201 C 0.4089(8) 0.4781(4) 0.7171(5) 0.053(2) Uani 1 1 d . . . . .
C321 C 0.5073(16) 0.2847(12) 0.6223(14) 0.069(2) Uani 0.5 1 d D U . A 1
H32A H 0.468301 0.316890 0.596546 0.103 Uiso 0.5 1 calc GR . . A 1
H32B H 0.493463 0.279946 0.675194 0.103 Uiso 0.5 1 calc GR . . A 1
H32C H 0.490367 0.248895 0.592684 0.103 Uiso 0.5 1 calc GR . . A 1
C203 C 0.3213(10) 0.4620(5) 0.8138(6) 0.069(3) Uani 1 1 d . . . . .
C101 C 0.2300(7) 0.4377(4) 0.3766(5) 0.046(2) Uani 1 1 d . . . . .
C204 C 0.2491(12) 0.4448(6) 0.8593(7) 0.084(4) Uani 1 1 d . . . . .
H204 H 0.199066 0.417500 0.841173 0.101 Uiso 1 1 calc R . . . .
C205 C 0.2579(17) 0.4716(7) 0.9329(9) 0.110(6) Uani 1 1 d . . . . .
H205 H 0.212657 0.461470 0.965797 0.132 Uiso 1 1 calc R . . . .
C206 C 0.3295(16) 0.5117(7) 0.9590(7) 0.106(6) Uani 1 1 d . . . . .
H206 H 0.331702 0.527963 1.009291 0.127 Uiso 1 1 calc R . . . .
C207 C 0.3989(14) 0.5297(6) 0.9148(6) 0.095(5) Uani 1 1 d . . . . .
H207 H 0.447908 0.557544 0.933254 0.113 Uiso 1 1 calc R . . . .
C208 C 0.3912(11) 0.5035(5) 0.8407(6) 0.068(3) Uani 1 1 d . . . . .
C1 C 0.500000 0.500000 0.500000 0.041(3) Uani 1 2 d S T P . .
C322 C 0.6748(19) 0.3270(12) 0.6909(12) 0.069(2) Uani 0.5 1 d D U . A 1
H32D H 0.743254 0.315425 0.692595 0.103 Uiso 0.5 1 calc GR . . A 1
H32E H 0.654056 0.316228 0.739965 0.103 Uiso 0.5 1 calc GR . . A 1
H32F H 0.668762 0.369041 0.683496 0.103 Uiso 0.5 1 calc GR . . A 1
C103 C 0.0969(7) 0.3858(4) 0.3198(6) 0.051(2) Uani 1 1 d . . . . .
C104 C 0.0281(7) 0.3418(5) 0.2936(6) 0.058(2) Uani 1 1 d . . . . .
H104 H 0.042137 0.301844 0.302968 0.070 Uiso 1 1 calc R . . . .
C105 C -0.0627(9) 0.3613(5) 0.2528(7) 0.072(3) Uani 1 1 d . . . . .
H105 H -0.112215 0.333411 0.235599 0.086 Uiso 1 1 calc R . . . .
C106 C -0.0837(9) 0.4212(6) 0.2361(8) 0.073(3) Uani 1 1 d . . . . .
H106 H -0.145408 0.431975 0.206987 0.088 Uiso 1 1 calc R . . . .
C107 C -0.0130(8) 0.4650(5) 0.2627(6) 0.058(2) Uani 1 1 d . . . . .
H107 H -0.025595 0.504939 0.252266 0.070 Uiso 1 1 calc R . . . .
C108 C 0.0770(7) 0.4452(4) 0.3055(5) 0.050(2) Uani 1 1 d . . . . .
C110 C 0.1721(8) 0.5400(4) 0.3409(5) 0.052(2) Uani 1 1 d . . . . .
H11A H 0.143605 0.554956 0.288598 0.063 Uiso 1 1 calc R . . . .
H11B H 0.242834 0.549604 0.350393 0.063 Uiso 1 1 calc R . . . .
C111 C 0.1228(7) 0.5714(4) 0.4025(5) 0.0447(19) Uani 1 1 d . . . . .
C112 C 0.1066(8) 0.5443(4) 0.4718(5) 0.053(2) Uani 1 1 d . . . . .
H112 H 0.122663 0.504578 0.481116 0.063 Uiso 1 1 calc R . . . .
C113 C 0.0666(8) 0.5769(5) 0.5266(6) 0.057(2) Uani 1 1 d . . . . .
H113 H 0.055060 0.559410 0.573529 0.068 Uiso 1 1 calc R . . . .
C114 C 0.0435(8) 0.6364(5) 0.5111(6) 0.057(2) Uani 1 1 d . . . . .
H114 H 0.014927 0.659425 0.546439 0.069 Uiso 1 1 calc R . . . .
C115 C 0.0646(9) 0.6593(5) 0.4423(6) 0.067(3) Uani 1 1 d . . . . .
H115 H 0.052218 0.699417 0.432885 0.080 Uiso 1 1 calc R . . . .
C117 C 0.2436(8) 0.3266(4) 0.3899(6) 0.057(2) Uani 1 1 d . . . . .
H117 H 0.197729 0.294401 0.369632 0.068 Uiso 1 1 calc R . . . .
C119 C 0.2624(10) 0.3221(5) 0.4799(6) 0.072(3) Uani 1 1 d . . . . .
H11C H 0.307971 0.352725 0.501949 0.108 Uiso 1 1 calc GR . . . .
H11D H 0.290710 0.284107 0.495769 0.108 Uiso 1 1 calc GR . . . .
H11E H 0.200314 0.326713 0.499066 0.108 Uiso 1 1 calc GR . . . .
C118 C 0.3362(9) 0.3188(5) 0.3541(8) 0.073(3) Uani 1 1 d . . . . .
H11F H 0.323770 0.332586 0.300122 0.110 Uiso 1 1 calc GR . . . .
H11G H 0.354057 0.277619 0.355108 0.110 Uiso 1 1 calc GR . . . .
H11H H 0.389900 0.341162 0.384146 0.110 Uiso 1 1 calc GR . . . .
C210 C 0.5278(10) 0.5554(5) 0.7789(6) 0.068(3) Uani 1 1 d . . . . .
H21A H 0.517383 0.589075 0.811811 0.082 Uiso 1 1 calc R . . . .
H21B H 0.525772 0.569748 0.725130 0.082 Uiso 1 1 calc R . . . .
C211 C 0.6309(9) 0.5297(5) 0.8090(5) 0.057(3) Uani 1 1 d . . . . .
C215 C 0.7926(11) 0.5514(6) 0.8462(7) 0.071(3) Uani 1 1 d . . . . .
H215 H 0.843385 0.579568 0.854038 0.086 Uiso 1 1 calc R . . . .
C214 C 0.8204(10) 0.4939(5) 0.8619(6) 0.065(3) Uani 1 1 d . . . . .
H214 H 0.886454 0.483753 0.881629 0.078 Uiso 1 1 calc R . . . .
C213 C 0.7465(10) 0.4517(5) 0.8473(6) 0.070(3) Uani 1 1 d . . . . .
H213 H 0.761489 0.411733 0.854975 0.084 Uiso 1 1 calc R . . . .
C212 C 0.6509(9) 0.4698(5) 0.8214(5) 0.058(3) Uani 1 1 d . . . . .
H212 H 0.599294 0.442282 0.812021 0.070 Uiso 1 1 calc R . . . .
C217 C 0.2761(9) 0.4018(5) 0.6832(7) 0.067(3) Uani 1 1 d . . . . .
H217 H 0.310074 0.400127 0.637068 0.080 Uiso 1 1 calc R . . . .
C218 C 0.1730(12) 0.4226(8) 0.6508(9) 0.103(5) Uani 1 1 d . . . . .
H21C H 0.138183 0.431105 0.693909 0.154 Uiso 1 1 calc GR . . . .
H21D H 0.137896 0.392318 0.617716 0.154 Uiso 1 1 calc GR . . . .
H21E H 0.176505 0.457839 0.619913 0.154 Uiso 1 1 calc GR . . . .
C219 C 0.2877(13) 0.3408(6) 0.7185(9) 0.093(4) Uani 1 1 d . . . . .
H21F H 0.356665 0.333965 0.740574 0.140 Uiso 1 1 calc GR . . . .
H21G H 0.265869 0.312029 0.677799 0.140 Uiso 1 1 calc GR . . . .
H21H H 0.247869 0.337438 0.759609 0.140 Uiso 1 1 calc GR . . . .
C301 C 0.6435(7) 0.3387(4) 0.4985(5) 0.048(2) Uani 1 1 d . . . . .
C308 C 0.7404(7) 0.2685(4) 0.4569(5) 0.0442(19) Uani 1 1 d . . . . .
C307 C 0.8016(8) 0.2355(4) 0.4168(6) 0.052(2) Uani 1 1 d . . . . .
H307 H 0.816142 0.247531 0.367888 0.062 Uiso 1 1 calc R . . . .
C306 C 0.8402(8) 0.1839(5) 0.4530(6) 0.059(2) Uani 1 1 d . . . . .
H306 H 0.881744 0.160426 0.427938 0.071 Uiso 1 1 calc R . . . .
C305 C 0.8185(8) 0.1663(4) 0.5252(6) 0.057(2) Uani 1 1 d . . . . .
H305 H 0.845517 0.131018 0.547627 0.068 Uiso 1 1 calc R . . . .
C304 C 0.7576(8) 0.1996(4) 0.5656(5) 0.054(2) Uani 1 1 d . . . . .
H304 H 0.743314 0.187583 0.614505 0.065 Uiso 1 1 calc R . . . .
C303 C 0.7192(7) 0.2513(4) 0.5300(5) 0.048(2) Uani 1 1 d . . . . .
C310 C 0.7028(8) 0.3585(4) 0.3700(5) 0.050(2) Uani 1 1 d . . . . .
H31A H 0.773300 0.363061 0.367709 0.060 Uiso 1 1 calc R . . . .
H31B H 0.675738 0.397615 0.376504 0.060 Uiso 1 1 calc R . . . .
C311 C 0.6507(7) 0.3328(4) 0.2925(5) 0.0457(19) Uani 1 1 d . . . . .
C312 C 0.5709(8) 0.2952(4) 0.2852(5) 0.054(2) Uani 1 1 d . . . . .
H312 H 0.547148 0.282234 0.330233 0.065 Uiso 1 1 calc R . . . .
C313 C 0.5258(10) 0.2766(6) 0.2112(6) 0.071(3) Uani 1 1 d . . . . .
H313 H 0.469746 0.252292 0.204942 0.086 Uiso 1 1 calc R . . . .
C314 C 0.5659(10) 0.2951(5) 0.1460(6) 0.068(3) Uani 1 1 d . . . . .
H314 H 0.538426 0.282390 0.095136 0.082 Uiso 1 1 calc R . . . .
C315 C 0.6457(8) 0.3318(5) 0.1577(5) 0.059(3) Uani 1 1 d . . . . .
H315 H 0.671941 0.344160 0.113593 0.071 Uiso 1 1 calc R . . . .
C320 C 0.613(2) 0.297(3) 0.6259(13) 0.068(2) Uani 0.5 1 d D U . A 1
H320 H 0.634700 0.257455 0.643743 0.082 Uiso 0.5 1 calc R . . A 1
C318 C 0.5438(18) 0.2588(11) 0.6308(13) 0.069(2) Uani 0.5 1 d D U . A 2
H31C H 0.501530 0.260282 0.579598 0.103 Uiso 0.5 1 calc GR . . A 2
H31D H 0.505792 0.269762 0.671074 0.103 Uiso 0.5 1 calc GR . . A 2
H31E H 0.569111 0.219306 0.640755 0.103 Uiso 0.5 1 calc GR . . A 2
C319 C 0.7083(19) 0.2972(12) 0.6999(12) 0.068(2) Uani 0.5 1 d D U . A 2
H31F H 0.733077 0.257408 0.706709 0.103 Uiso 0.5 1 calc GR . . A 2
H31G H 0.684491 0.309657 0.747056 0.103 Uiso 0.5 1 calc GR . . A 2
H31H H 0.761189 0.323074 0.690417 0.103 Uiso 0.5 1 calc GR . . A 2
Cl1 Cl 0.0112(8) 0.6096(4) 0.0005(7) 0.138(3) Uani 0.5 1 d D U . . .
Cl2 Cl 0.0177(8) 0.6444(3) 0.1694(6) 0.128(3) Uani 0.5 1 d D U . . .
C2 C -0.003(3) 0.6506(15) 0.0749(9) 0.133(3) Uani 0.5 1 d D U . . .
H2A H 0.033188 0.686412 0.066057 0.159 Uiso 0.5 1 calc R . . . .
H2B H -0.072974 0.661401 0.063078 0.159 Uiso 0.5 1 calc R . . . .
F3 F 0.4299(7) 0.7355(3) 1.0502(5) 0.098(2) Uani 1 1 d . . . . .
F4 F 0.4249(7) 0.6365(4) 1.0453(6) 0.103(3) Uani 1 1 d . . . . .
F2 F 0.4673(8) 0.6835(5) 1.1622(5) 0.128(4) Uani 1 1 d . . . . .
F1 F 0.3092(6) 0.6855(3) 1.1004(5) 0.093(2) Uani 1 1 d . . . . .
B1 B 0.4076(11) 0.6839(6) 1.0910(7) 0.064(3) Uani 1 1 d . . . . .

loop_
_atom_site_aniso_label
_atom_site_aniso_U_11
_atom_site_aniso_U_22
_atom_site_aniso_U_33
_atom_site_aniso_U_23
_atom_site_aniso_U_13
_atom_site_aniso_U_12
Au2 0.0584(2) 0.0458(2) 0.02886(18) -0.00263(13) 0.00188(15) 0.00278(16)
Au1 0.0525(2) 0.0446(2) 0.03386(18) -0.00779(14) 0.00044(15) 0.00017(15)
Au3 0.0583(2) 0.0418(2) 0.03221(18) -0.00536(13) -0.00028(15) 0.00648(15)
N202 0.081(6) 0.059(5) 0.037(4) 0.011(4) 0.015(4) 0.001(4)
N209 0.087(6) 0.054(5) 0.029(4) -0.003(3) 0.003(4) 0.008(4)
N102 0.048(4) 0.047(4) 0.040(4) -0.008(3) -0.006(3) -0.002(3)
N109 0.044(4) 0.052(4) 0.038(4) -0.008(3) -0.004(3) 0.002(3)
N116 0.077(6) 0.055(5) 0.049(4) 0.002(4) 0.002(4) 0.013(4)
N216 0.092(7) 0.055(5) 0.041(4) -0.007(4) 0.005(4) -0.005(5)
N309 0.061(4) 0.036(4) 0.034(3) -0.004(3) 0.001(3) 0.008(3)
N302 0.056(4) 0.046(4) 0.030(3) 0.002(3) 0.005(3) 0.009(3)
N316 0.065(5) 0.066(5) 0.039(4) 0.004(4) 0.006(4) -0.010(4)
C317 0.076(7) 0.090(7) 0.041(4) 0.003(4) 0.014(4) 0.008(5)
C201 0.070(6) 0.052(5) 0.032(4) 0.000(4) -0.003(4) -0.005(5)
C321 0.076(7) 0.090(7) 0.041(4) 0.003(5) 0.014(5) 0.008(5)
C203 0.106(9) 0.063(7) 0.039(5) 0.011(5) 0.018(6) 0.031(6)
C101 0.053(5) 0.051(5) 0.036(4) -0.008(4) 0.005(4) -0.008(4)
C204 0.125(11) 0.080(8) 0.054(7) 0.019(6) 0.037(7) 0.009(8)
C205 0.20(2) 0.081(10) 0.063(8) 0.020(7) 0.067(11) 0.022(11)
C206 0.196(19) 0.090(11) 0.038(6) 0.004(6) 0.038(9) 0.028(11)
C207 0.187(16) 0.072(8) 0.026(5) 0.004(5) 0.023(7) 0.030(9)
C208 0.112(10) 0.057(6) 0.036(5) 0.009(4) 0.014(6) 0.015(6)
C1 0.052(7) 0.049(7) 0.021(5) -0.001(4) 0.005(5) 0.003(5)
C322 0.076(7) 0.090(7) 0.041(4) 0.003(5) 0.013(5) 0.008(5)
C103 0.056(5) 0.053(5) 0.045(5) -0.003(4) 0.007(4) 0.000(4)
C104 0.052(5) 0.059(6) 0.060(6) -0.010(5) 0.002(5) -0.009(5)
C105 0.065(7) 0.065(7) 0.080(8) -0.013(6) -0.004(6) -0.013(6)
C106 0.050(6) 0.084(8) 0.081(8) -0.003(6) -0.003(5) 0.004(6)
C107 0.056(6) 0.063(6) 0.053(6) -0.002(5) 0.003(5) 0.000(5)
C108 0.050(5) 0.058(6) 0.042(5) -0.006(4) 0.006(4) -0.003(4)
C110 0.072(6) 0.049(5) 0.034(4) 0.004(4) 0.005(4) 0.003(4)
C111 0.047(5) 0.046(5) 0.037(4) 0.001(4) -0.004(4) -0.002(4)
C112 0.068(6) 0.049(5) 0.041(5) -0.007(4) 0.007(4) -0.001(4)
C113 0.071(7) 0.060(6) 0.039(5) -0.007(4) 0.009(4) -0.008(5)
C114 0.065(6) 0.058(6) 0.048(5) -0.012(4) 0.005(5) 0.006(5)
C115 0.090(8) 0.052(6) 0.055(6) -0.001(5) 0.001(6) 0.020(6)
C117 0.070(6) 0.046(5) 0.052(5) -0.016(4) 0.003(5) -0.002(5)
C119 0.102(9) 0.057(6) 0.052(6) 0.006(5) 0.000(6) 0.002(6)
C118 0.074(7) 0.065(7) 0.078(8) -0.008(6) 0.006(6) 0.013(6)
C210 0.107(9) 0.048(6) 0.041(5) -0.010(4) -0.012(5) 0.000(6)
C211 0.085(7) 0.060(6) 0.023(4) -0.006(4) 0.000(4) 0.004(5)
C215 0.095(9) 0.069(7) 0.051(6) -0.015(5) 0.014(6) -0.002(7)
C214 0.083(8) 0.069(7) 0.046(5) -0.002(5) 0.019(5) 0.008(6)
C213 0.105(9) 0.055(6) 0.048(6) 0.002(5) 0.009(6) 0.017(6)
C212 0.092(8) 0.050(5) 0.034(4) -0.001(4) 0.012(5) 0.007(5)
C217 0.077(7) 0.070(7) 0.056(6) 0.007(5) 0.016(5) -0.004(6)
C218 0.105(11) 0.123(13) 0.071(9) -0.025(8) -0.011(8) 0.020(10)
C219 0.128(12) 0.066(8) 0.081(9) -0.002(7) 0.002(8) -0.015(8)
C301 0.067(6) 0.044(5) 0.030(4) -0.002(3) 0.000(4) 0.010(4)
C308 0.055(5) 0.041(4) 0.034(4) -0.003(3) 0.002(4) 0.004(4)
C307 0.064(6) 0.047(5) 0.043(5) -0.002(4) 0.004(4) 0.002(4)
C306 0.069(6) 0.053(6) 0.053(6) -0.009(4) 0.003(5) 0.008(5)
C305 0.070(6) 0.044(5) 0.050(5) 0.004(4) -0.008(5) 0.009(5)
C304 0.076(7) 0.050(5) 0.035(4) 0.001(4) 0.003(4) 0.006(5)
C303 0.063(6) 0.047(5) 0.032(4) -0.003(4) 0.002(4) 0.002(4)
C310 0.064(6) 0.044(5) 0.038(4) 0.001(4) -0.004(4) 0.006(4)
C311 0.053(5) 0.046(5) 0.035(4) -0.002(4) -0.002(4) 0.004(4)
C312 0.065(6) 0.058(6) 0.038(4) -0.003(4) 0.004(4) -0.005(5)
C313 0.085(8) 0.080(8) 0.043(5) 0.001(5) -0.008(5) -0.022(6)
C314 0.096(8) 0.069(7) 0.034(5) -0.009(4) -0.003(5) -0.019(6)
C315 0.074(7) 0.071(7) 0.030(4) 0.001(4) 0.004(4) -0.009(5)
C320 0.076(7) 0.090(7) 0.041(4) 0.003(4) 0.014(4) 0.008(5)
C318 0.076(7) 0.090(7) 0.041(4) 0.004(5) 0.014(5) 0.008(5)
C319 0.076(7) 0.090(7) 0.040(4) 0.003(5) 0.013(5) 0.008(5)
Cl1 0.150(5) 0.086(4) 0.147(6) -0.012(4) -0.060(5) 0.026(4)
Cl2 0.143(5) 0.070(3) 0.142(5) -0.013(3) -0.055(4) 0.031(4)
C2 0.147(5) 0.078(4) 0.144(6) -0.013(4) -0.058(5) 0.028(4)
F3 0.122(6) 0.068(5) 0.110(6) 0.011(4) 0.039(5) -0.001(4)
F4 0.125(7) 0.075(5) 0.117(6) -0.028(5) 0.043(5) -0.014(5)
F2 0.130(8) 0.193(11) 0.056(4) 0.001(6) 0.007(5) -0.009(7)
F1 0.111(6) 0.077(5) 0.103(6) 0.009(4) 0.048(5) -0.001(4)
B1 0.089(9) 0.058(7) 0.049(6) -0.002(5) 0.021(6) 0.002(6)

loop_
_atom_type_symbol
_atom_type_description
_atom_type_scat_dispersion_real
_atom_type_scat_dispersion_imag
_atom_type_scat_source
C C 0.0181 0.0091 'International Tables Vol C Tables 4.2.6.8 and 6.1.1.4'
H H 0.0000 0.0000 'International Tables Vol C Tables 4.2.6.8 and 6.1.1.4'
Au Au -4.4197 7.2980 'International Tables Vol C Tables 4.2.6.8 and 6.1.1.4'
B B 0.0090 0.0039 'International Tables Vol C Tables 4.2.6.8 and 6.1.1.4'
Cl Cl 0.3639 0.7018 'International Tables Vol C Tables 4.2.6.8 and 6.1.1.4'
F F 0.0727 0.0534 'International Tables Vol C Tables 4.2.6.8 and 6.1.1.4'
N N 0.0311 0.0180 'International Tables Vol C Tables 4.2.6.8 and 6.1.1.4'

loop_
_geom_angle_atom_site_label_1
_geom_angle_atom_site_label_2
_geom_angle_atom_site_label_3
_geom_angle
_geom_angle_site_symmetry_1
_geom_angle_site_symmetry_3
_geom_angle_publ_flag
Au1 Au2 Au1 89.943(14) 3_666 . ?
Au1 Au2 Au3 59.783(12) . . ?
Au1 Au2 Au3 59.079(12) 3_666 . ?
Au3 Au2 Au1 59.588(12) 3_666 . ?
Au3 Au2 Au1 61.487(13) 3_666 3_666 ?
Au3 Au2 Au3 89.995(13) 3_666 . ?
C201 Au2 Au1 131.9(3) . 3_666 ?
C201 Au2 Au1 137.5(3) . . ?
C201 Au2 Au3 127.8(3) . 3_666 ?
C201 Au2 Au3 142.1(3) . . ?
C201 Au2 C1 173.4(3) . . ?
C1 Au2 Au1 44.466(10) . . ?
C1 Au2 Au1 45.477(10) . 3_666 ?
C1 Au2 Au3 44.048(10) . . ?
C1 Au2 Au3 45.947(10) . 3_666 ?
Au2 Au1 Au2 90.056(14) 3_666 . ?
Au2 Au1 Au3 58.896(13) 3_666 . ?
Au2 Au1 Au3 60.507(12) . . ?
Au3 Au1 Au2 58.947(12) 3_666 . ?
Au3 Au1 Au2 61.756(12) 3_666 3_666 ?
Au3 Au1 Au3 90.051(14) 3_666 . ?
C101 Au1 Au2 135.9(2) . . ?
C101 Au1 Au2 133.8(2) . 3_666 ?
C101 Au1 Au3 130.1(3) . 3_666 ?
C101 Au1 Au3 139.9(3) . . ?
C101 Au1 C1 175.6(3) . . ?
C1 Au1 Au2 44.522(10) . . ?
C1 Au1 Au2 45.534(10) . 3_666 ?
C1 Au1 Au3 45.578(10) . 3_666 ?
C1 Au1 Au3 44.473(10) . . ?
Au2 Au3 Au2 90.005(13) 3_666 . ?
Au2 Au3 Au1 59.619(13) 3_666 . ?
Au2 Au3 Au1 61.464(12) 3_666 3_666 ?
Au1 Au3 Au2 59.164(12) 3_666 . ?
Au1 Au3 Au2 59.711(12) . . ?
Au1 Au3 Au1 89.950(14) 3_666 . ?
C1 Au3 Au2 45.952(10) . 3_666 ?
C1 Au3 Au2 44.053(10) . . ?
C1 Au3 Au1 45.527(10) . 3_666 ?
C1 Au3 Au1 44.423(10) . . ?
C301 Au3 Au2 130.6(3) . 3_666 ?
C301 Au3 Au2 139.3(2) . . ?
C301 Au3 Au1 132.3(3) . 3_666 ?
C301 Au3 Au1 137.6(3) . . ?
C301 Au3 C1 176.0(3) . . ?
C201 N202 C203 109.2(10) . . ?
C201 N202 C217 122.7(8) . . ?
C203 N202 C217 128.1(10) . . ?
C201 N209 C208 108.7(10) . . ?
C201 N209 C210 124.2(9) . . ?
C208 N209 C210 127.1(9) . . ?
C101 N102 C103 109.7(8) . . ?
C101 N102 C117 126.9(8) . . ?
C103 N102 C117 123.4(8) . . ?
C101 N109 C108 108.5(8) . . ?
C101 N109 C110 125.7(8) . . ?
C108 N109 C110 125.8(8) . . ?
C111 N116 C115 116.5(9) . . ?
C215 N216 C211 115.5(10) . . ?
C301 N309 C308 110.4(7) . . ?
C301 N309 C310 125.6(7) . . ?
C308 N309 C310 123.8(7) . . ?
C301 N302 C317 123(3) . . ?
C301 N302 C303 110.4(7) . . ?
C301 N302 C320 121(3) . . ?
C303 N302 C317 126(3) . . ?
C303 N302 C320 128(3) . . ?
C315 N316 C311 117.8(9) . . ?
C318 C317 N302 107.2(19) . . ?
C318 C317 C319 118(3) . . ?
C319 C317 N302 114(2) . . ?
N202 C201 Au2 128.9(7) . . ?
N202 C201 N209 108.0(9) . . ?
N209 C201 Au2 122.7(7) . . ?
N202 C203 C204 131.1(13) . . ?
C208 C203 N202 107.6(11) . . ?
C208 C203 C204 121.2(11) . . ?
N102 C101 Au1 130.0(7) . . ?
N102 C101 N109 108.3(8) . . ?
N109 C101 Au1 121.7(7) . . ?
C205 C204 C203 115.0(15) . . ?
C206 C205 C204 122.7(15) . . ?
C205 C206 C207 123.0(13) . . ?
C206 C207 C208 115.3(16) . . ?
C203 C208 N209 106.5(9) . . ?
C203 C208 C207 122.8(13) . . ?
C207 C208 N209 130.6(13) . . ?
Au2 C1 Au2 180.0 3_666 . ?
Au1 C1 Au2 88.989(14) 3_666 . ?
Au1 C1 Au2 91.010(14) 3_666 3_666 ?
Au1 C1 Au2 91.012(14) . . ?
Au1 C1 Au2 88.989(14) . 3_666 ?
Au1 C1 Au1 180.0 . 3_666 ?
Au1 C1 Au3 88.894(14) 3_666 . ?
Au1 C1 Au3 88.897(14) . 3_666 ?
Au1 C1 Au3 91.105(14) 3_666 3_666 ?
Au1 C1 Au3 91.104(14) . . ?
Au3 C1 Au2 91.899(14) . . ?
Au3 C1 Au2 88.102(14) . 3_666 ?
Au3 C1 Au2 91.899(14) 3_666 3_666 ?
Au3 C1 Au2 88.100(14) 3_666 . ?
Au3 C1 Au3 180.0 . 3_666 ?
C104 C103 N102 131.2(9) . . ?
C108 C103 N102 106.2(8) . . ?
C108 C103 C104 122.6(9) . . ?
C105 C104 C103 115.4(10) . . ?
C104 C105 C106 122.9(11) . . ?
C107 C106 C105 120.8(11) . . ?
C108 C107 C106 115.9(10) . . ?
C103 C108 N109 107.3(8) . . ?
C103 C108 C107 122.3(9) . . ?
C107 C108 N109 130.4(9) . . ?
N109 C110 C111 114.1(8) . . ?
N116 C111 C110 114.4(8) . . ?
N116 C111 C112 122.8(9) . . ?
C112 C111 C110 122.7(8) . . ?
C113 C112 C111 119.0(10) . . ?
C112 C113 C114 119.3(10) . . ?
C115 C114 C113 117.2(9) . . ?
N116 C115 C114 125.2(10) . . ?
N102 C117 C119 110.8(8) . . ?
N102 C117 C118 110.7(9) . . ?
C118 C117 C119 113.5(10) . . ?
N209 C210 C211 114.1(9) . . ?
N216 C211 C210 112.8(9) . . ?
N216 C211 C212 122.6(11) . . ?
C212 C211 C210 124.6(10) . . ?
N216 C215 C214 126.7(13) . . ?
C215 C214 C213 117.0(12) . . ?
C212 C213 C214 118.5(11) . . ?
C213 C212 C211 119.6(11) . . ?
N202 C217 C219 111.3(10) . . ?
C218 C217 N202 112.0(11) . . ?
C218 C217 C219 117.7(12) . . ?
N309 C301 Au3 124.1(6) . . ?
N302 C301 Au3 129.2(6) . . ?
N302 C301 N309 106.6(7) . . ?
C307 C308 N309 131.6(8) . . ?
C307 C308 C303 122.1(9) . . ?
C303 C308 N309 106.2(8) . . ?
C306 C307 C308 116.5(9) . . ?
C305 C306 C307 121.6(10) . . ?
C306 C305 C304 121.8(9) . . ?
C303 C304 C305 117.0(9) . . ?
C308 C303 N302 106.4(8) . . ?
C304 C303 N302 132.6(8) . . ?
C304 C303 C308 121.0(9) . . ?
N309 C310 C311 113.8(8) . . ?
N316 C311 C310 113.7(8) . . ?
N316 C311 C312 121.9(8) . . ?
C312 C311 C310 124.4(8) . . ?
C311 C312 C313 119.6(10) . . ?
C312 C313 C314 118.3(11) . . ?
C315 C314 C313 118.8(9) . . ?
N316 C315 C314 123.5(9) . . ?
C321 C320 N302 121.4(16) . . ?
C322 C320 N302 112.1(15) . . ?
C322 C320 C321 125(2) . . ?
Cl2 C2 Cl1 136(2) . . ?
F4 B1 F3 106.9(9) . . ?
F4 B1 F1 110.7(11) . . ?
F2 B1 F3 107.8(12) . . ?
F2 B1 F4 112.1(12) . . ?
F2 B1 F1 110.1(10) . . ?
F1 B1 F3 109.2(11) . . ?

loop_
_geom_bond_atom_site_label_1
_geom_bond_atom_site_label_2
_geom_bond_distance
_geom_bond_site_symmetry_2
_geom_bond_publ_flag
Au2 Au1 3.0097(5) . ?
Au2 Au1 2.9571(6) 3_666 ?
Au2 Au3 2.9350(5) 3_666 ?
Au2 Au3 3.0339(5) . ?
Au2 C201 2.031(10) . ?
Au2 C1 2.1107(3) . ?
Au1 Au3 2.9545(5) 3_666 ?
Au1 Au3 3.0120(5) . ?
Au1 C101 2.039(9) . ?
Au1 C1 2.1086(4) . ?
Au3 C1 2.1105(4) . ?
Au3 C301 2.024(9) . ?
N202 C201 1.340(13) . ?
N202 C203 1.389(13) . ?
N202 C217 1.494(15) . ?
N209 C201 1.351(12) . ?
N209 C208 1.406(14) . ?
N209 C210 1.462(15) . ?
N102 C101 1.341(11) . ?
N102 C103 1.386(12) . ?
N102 C117 1.480(12) . ?
N109 C101 1.349(12) . ?
N109 C108 1.392(12) . ?
N109 C110 1.439(12) . ?
N116 C111 1.337(12) . ?
N116 C115 1.345(13) . ?
N216 C211 1.333(14) . ?
N216 C215 1.306(16) . ?
N309 C301 1.353(11) . ?
N309 C308 1.390(11) . ?
N309 C310 1.462(11) . ?
N302 C317 1.490(16) . ?
N302 C301 1.348(11) . ?
N302 C303 1.389(11) . ?
N302 C320 1.483(16) . ?
N316 C311 1.344(12) . ?
N316 C315 1.330(12) . ?
C317 C318 1.45(2) . ?
C317 C319 1.46(2) . ?
C321 C320 1.45(2) . ?
C203 C204 1.406(18) . ?
C203 C208 1.357(18) . ?
C204 C205 1.38(2) . ?
C205 C206 1.35(2) . ?
C206 C207 1.37(2) . ?
C207 C208 1.383(15) . ?
C322 C320 1.44(2) . ?
C103 C104 1.384(13) . ?
C103 C108 1.380(14) . ?
C104 C105 1.379(15) . ?
C105 C106 1.402(17) . ?
C106 C107 1.397(16) . ?
C107 C108 1.385(14) . ?
C110 C111 1.518(13) . ?
C111 C112 1.383(13) . ?
C112 C113 1.374(13) . ?
C113 C114 1.395(14) . ?
C114 C115 1.360(15) . ?
C117 C119 1.517(14) . ?
C117 C118 1.499(16) . ?
C210 C211 1.520(16) . ?
C211 C212 1.388(14) . ?
C215 C214 1.366(17) . ?
C214 C213 1.375(17) . ?
C213 C212 1.359(17) . ?
C217 C218 1.489(19) . ?
C217 C219 1.500(17) . ?
C308 C307 1.382(13) . ?
C308 C303 1.384(12) . ?
C307 C306 1.380(14) . ?
C306 C305 1.375(14) . ?
C305 C304 1.386(14) . ?
C304 C303 1.376(13) . ?
C310 C311 1.506(11) . ?
C311 C312 1.365(13) . ?
C312 C313 1.371(13) . ?
C313 C314 1.384(15) . ?
C314 C315 1.351(15) . ?
Cl1 C2 1.608(17) . ?
Cl2 C2 1.596(17) . ?
F3 B1 1.417(15) . ?
F4 B1 1.368(14) . ?
F2 B1 1.339(16) . ?
F1 B1 1.373(16) . ?

loop_
_geom_torsion_atom_site_label_1
_geom_torsion_atom_site_label_2
_geom_torsion_atom_site_label_3
_geom_torsion_atom_site_label_4
_geom_torsion
_geom_torsion_site_symmetry_1
_geom_torsion_site_symmetry_2
_geom_torsion_site_symmetry_3
_geom_torsion_site_symmetry_4
_geom_torsion_publ_flag
N202 C203 C204 C205 -177.4(12) . . . . ?
N202 C203 C208 N209 0.5(12) . . . . ?
N202 C203 C208 C207 178.8(11) . . . . ?
N209 C210 C211 N216 -169.1(8) . . . . ?
N209 C210 C211 C212 12.0(14) . . . . ?
N102 C103 C104 C105 178.3(10) . . . . ?
N102 C103 C108 N109 0.0(10) . . . . ?
N102 C103 C108 C107 179.7(9) . . . . ?
N109 C110 C111 N116 -158.2(8) . . . . ?
N109 C110 C111 C112 25.8(13) . . . . ?
N116 C111 C112 C113 0.7(15) . . . . ?
N216 C211 C212 C213 0.2(14) . . . . ?
N216 C215 C214 C213 2.6(17) . . . . ?
N309 C308 C307 C306 177.5(10) . . . . ?
N309 C308 C303 N302 0.2(10) . . . . ?
N309 C308 C303 C304 -178.4(9) . . . . ?
N309 C310 C311 N316 -156.0(8) . . . . ?
N309 C310 C311 C312 25.3(13) . . . . ?
N316 C311 C312 C313 -1.9(16) . . . . ?
C317 N302 C301 Au3 -3.0(16) . . . . ?
C317 N302 C301 N309 173.3(11) . . . . ?
C317 N302 C303 C308 -173.2(13) . . . . ?
C317 N302 C303 C304 5.2(19) . . . . ?
C201 N202 C203 C204 174.9(12) . . . . ?
C201 N202 C203 C208 -0.6(12) . . . . ?
C201 N202 C217 C218 -108.1(13) . . . . ?
C201 N202 C217 C219 117.8(12) . . . . ?
C201 N209 C208 C203 -0.2(12) . . . . ?
C201 N209 C208 C207 -178.3(12) . . . . ?
C201 N209 C210 C211 -90.5(11) . . . . ?
C203 N202 C201 Au2 -172.2(8) . . . . ?
C203 N202 C201 N209 0.5(11) . . . . ?
C203 N202 C217 C218 72.4(14) . . . . ?
C203 N202 C217 C219 -61.7(15) . . . . ?
C203 C204 C205 C206 1(2) . . . . ?
C101 N102 C103 C104 -178.2(10) . . . . ?
C101 N102 C103 C108 0.9(10) . . . . ?
C101 N102 C117 C119 65.1(13) . . . . ?
C101 N102 C117 C118 -61.8(12) . . . . ?
C101 N109 C108 C103 -0.9(10) . . . . ?
C101 N109 C108 C107 179.5(10) . . . . ?
C101 N109 C110 C111 -98.2(11) . . . . ?
C204 C203 C208 N209 -175.6(10) . . . . ?
C204 C203 C208 C207 2.7(19) . . . . ?
C204 C205 C206 C207 0(3) . . . . ?
C205 C206 C207 C208 0(2) . . . . ?
C206 C207 C208 N209 176.5(12) . . . . ?
C206 C207 C208 C203 -1.3(19) . . . . ?
C208 N209 C201 Au2 173.0(7) . . . . ?
C208 N209 C201 N202 -0.2(12) . . . . ?
C208 N209 C210 C211 91.2(12) . . . . ?
C208 C203 C204 C205 -2.3(18) . . . . ?
C103 N102 C101 Au1 178.8(7) . . . . ?
C103 N102 C101 N109 -1.5(10) . . . . ?
C103 N102 C117 C119 -115.1(10) . . . . ?
C103 N102 C117 C118 118.0(10) . . . . ?
C103 C104 C105 C106 2.1(18) . . . . ?
C104 C103 C108 N109 179.2(9) . . . . ?
C104 C103 C108 C107 -1.2(15) . . . . ?
C104 C105 C106 C107 -2(2) . . . . ?
C105 C106 C107 C108 0.1(18) . . . . ?
C106 C107 C108 N109 -179.0(10) . . . . ?
C106 C107 C108 C103 1.4(15) . . . . ?
C108 N109 C101 Au1 -178.8(6) . . . . ?
C108 N109 C101 N102 1.5(10) . . . . ?
C108 N109 C110 C111 80.1(11) . . . . ?
C108 C103 C104 C105 -0.6(15) . . . . ?
C110 N109 C101 Au1 -0.3(12) . . . . ?
C110 N109 C101 N102 -180.0(8) . . . . ?
C110 N109 C108 C103 -179.4(8) . . . . ?
C110 N109 C108 C107 0.9(16) . . . . ?
C110 C111 C112 C113 176.4(9) . . . . ?
C111 N116 C115 C114 -2.4(17) . . . . ?
C111 C112 C113 C114 -0.2(15) . . . . ?
C112 C113 C114 C115 -1.5(16) . . . . ?
C113 C114 C115 N116 2.9(18) . . . . ?
C115 N116 C111 C110 -175.5(9) . . . . ?
C115 N116 C111 C112 0.5(15) . . . . ?
C117 N102 C101 Au1 -1.3(14) . . . . ?
C117 N102 C101 N109 178.4(8) . . . . ?
C117 N102 C103 C104 1.9(16) . . . . ?
C117 N102 C103 C108 -179.0(8) . . . . ?
C210 N209 C201 Au2 -5.6(14) . . . . ?
C210 N209 C201 N202 -178.8(9) . . . . ?
C210 N209 C208 C203 178.4(10) . . . . ?
C210 N209 C208 C207 0.3(19) . . . . ?
C210 C211 C212 C213 179.0(9) . . . . ?
C211 N216 C215 C214 -1.2(16) . . . . ?
C215 N216 C211 C210 -179.2(9) . . . . ?
C215 N216 C211 C212 -0.2(14) . . . . ?
C215 C214 C213 C212 -2.5(15) . . . . ?
C214 C213 C212 C211 1.2(15) . . . . ?
C217 N202 C201 Au2 8.3(15) . . . . ?
C217 N202 C201 N209 -179.0(9) . . . . ?
C217 N202 C203 C204 -5.6(19) . . . . ?
C217 N202 C203 C208 178.9(10) . . . . ?
C301 N309 C308 C307 -177.4(10) . . . . ?
C301 N309 C308 C303 -0.2(10) . . . . ?
C301 N309 C310 C311 -114.4(10) . . . . ?
C301 N302 C317 C318 109(3) . . . . ?
C301 N302 C317 C319 -119(4) . . . . ?
C301 N302 C303 C308 -0.1(10) . . . . ?
C301 N302 C303 C304 178.3(11) . . . . ?
C301 N302 C320 C321 74(5) . . . . ?
C301 N302 C320 C322 -91(4) . . . . ?
C308 N309 C301 Au3 176.7(6) . . . . ?
C308 N309 C301 N302 0.2(10) . . . . ?
C308 N309 C310 C311 71.2(11) . . . . ?
C308 C307 C306 C305 0.0(15) . . . . ?
C307 C308 C303 N302 177.7(9) . . . . ?
C307 C308 C303 C304 -0.9(15) . . . . ?
C307 C306 C305 C304 -0.4(16) . . . . ?
C306 C305 C304 C303 0.2(15) . . . . ?
C305 C304 C303 N302 -177.7(10) . . . . ?
C305 C304 C303 C308 0.4(15) . . . . ?
C303 N302 C317 C318 -79(3) . . . . ?
C303 N302 C317 C319 54(4) . . . . ?
C303 N302 C301 Au3 -176.3(7) . . . . ?
C303 N302 C301 N309 -0.1(10) . . . . ?
C303 N302 C320 C321 -103(5) . . . . ?
C303 N302 C320 C322 93(4) . . . . ?
C303 C308 C307 C306 0.6(14) . . . . ?
C310 N309 C301 Au3 1.6(13) . . . . ?
C310 N309 C301 N302 -174.9(8) . . . . ?
C310 N309 C308 C307 -2.3(15) . . . . ?
C310 N309 C308 C303 174.9(8) . . . . ?
C310 C311 C312 C313 176.8(10) . . . . ?
C311 N316 C315 C314 0.3(17) . . . . ?
C311 C312 C313 C314 2.5(18) . . . . ?
C312 C313 C314 C315 -1.9(19) . . . . ?
C313 C314 C315 N316 0.4(19) . . . . ?
C315 N316 C311 C310 -178.3(9) . . . . ?
C315 N316 C311 C312 0.4(15) . . . . ?
C320 N302 C301 Au3 6.3(16) . . . . ?
C320 N302 C301 N309 -177.4(11) . . . . ?
C320 N302 C303 C308 177.1(12) . . . . ?
C320 N302 C303 C304 -4.6(19) . . . . ?
